data_9007413
loop_
_publ_author_name
'Kunz, M.'
'Lager, G. A.'
'Burgi, H. B.'
'Fernandez-Diaz M T'

_publ_section_title
;
 High-temperature single-crystal neutron diffraction
 study of natural chondrodite
 Sample: T = 900 K
;
_journal_name_full 'Physics and Chemistry of Minerals'
_journal_page_first 17
_journal_page_last 27
_journal_paper_doi 10.1007/s00269-005-0035-0
_journal_volume 33
_journal_year 2006
_chemical_compound_source 'Tilly Foster Mine, Brewster, New York'
_chemical_formula_sum 'F1.14 Fe0.12 H0.86 Mg4.88 O8.86 Si2'
_chemical_name_mineral Chondrodite
_space_group_IT_number 14
_symmetry_space_group_name_Hall '-P 2xab'
_symmetry_space_group_name_H-M 'P 21/b 1 1'
_cell_angle_alpha 109.048
_cell_angle_beta 90
_cell_angle_gamma 90
_cell_formula_units_Z 2
_cell_length_a 4.7501
_cell_length_b 10.3297
_cell_length_c 7.91912
_cell_volume 367.292
_database_code_amcsd 0009019
_diffrn_ambient_temperature 900
_exptl_crystal_density_diffrn 3.126
_cod_original_cell_volume 367.293
_cod_original_formula_sum 'Mg4.88 Fe.12 Si2 O8.86 H.86 F1.14'
_cod_database_code 9007413

loop_
_space_group_symop_operation_xyz
x,y,z
1/2-x,1/2+y,z
1/2+x,1/2-y,-z
-x,-y,-z

loop_
_atom_site_aniso_label
_atom_site_aniso_U_11
_atom_site_aniso_U_22
_atom_site_aniso_U_33
_atom_site_aniso_U_12
_atom_site_aniso_U_13
_atom_site_aniso_U_23
Mg1 0.01050 0.01610 0.01410 0.00200 0.00230 0.00160
Fe1 0.01050 0.01610 0.01410 0.00200 0.00230 0.00160
Mg2 0.01220 0.01270 0.01440 0.00070 -0.00040 0.00550
Mg3 0.01300 0.01510 0.01340 -0.00030 -0.00150 0.00520
Si 0.00500 0.01040 0.01050 -0.00020 -0.00020 0.00310
O1 0.01150 0.01090 0.01690 0.00060 0.00070 0.00570
O2 0.01110 0.01330 0.01270 -0.00040 0.00100 -0.00060
O3 0.01060 0.01830 0.01180 -0.00050 0.00050 0.00740
O4 0.00590 0.01700 0.01540 -0.00010 0.00040 0.00500
O-h5 0.01550 0.01720 0.01880 0.00100 0.00310 0.00560
H 0.02900 0.04400 0.04200 -0.00600 -0.00700 0.00400
F 0.01550 0.01720 0.01880 0.00100 0.00310 0.00560

loop_
_atom_site_label
_atom_site_fract_x
_atom_site_fract_y
_atom_site_fract_z
_atom_site_occupancy
_atom_site_U_iso_or_equiv
_atom_site_type_symbol
_atom_site_attached_hydrogens
Mg1 0.50000 0.00000 0.50000 0.88000 0.01440 Mg 0
Fe1 0.50000 0.00000 0.50000 0.12000 0.01440 Fe 0
Mg2 0.01060 0.17278 0.30770 1.00000 0.01280 Mg 0
Mg3 0.49100 0.88556 0.07850 1.00000 0.01370 Mg 0
Si 0.07660 0.14445 0.70390 1.00000 0.00870 Si 0
O1 0.78000 0.00004 0.29439 1.00000 0.01280 O 0
O2 0.72590 0.24156 0.12591 1.00000 0.01350 O 0
O3 0.22330 0.16916 0.52968 1.00000 0.01300 O 0
O4 0.26260 0.85449 0.29471 1.00000 0.01280 O 0
O-h5 0.24700 0.05290 0.09210 0.43000 0.01720 O 0
H 0.09240 0.01460 0.02150 0.43000 0.04100 H 0
F 0.26930 0.05890 0.10430 0.57000 0.01720 F 0

loop_
_cod_changelog_entry_id
_cod_changelog_entry_author
_cod_changelog_entry_date
_cod_changelog_entry_text
1
;cod-tools version 3.8.0
Id: cif_guess_AMCSD_atom_types 9581 2023-05-17 12:35:41Z saulius
;
2023-05-18T08:42:01+03:00
;Derived atom types and hydrogen counts
from atom names that follow the AMCSD naming convention
(Wat == water, O-H == hydroxyl).
;
2
;cod-tools version 3.10.1
Id: cif_fix_AMCSD_aniso_labels 10200 2024-08-01 14:09:44Z saulius
;
2024-08-02T12:21:05+03:00
;Changed the following '_atom_site_aniso_label' values:
'Oh5' -> 'O-h5'
;

loop_
_cod_related_entry_id
_cod_related_entry_database
_cod_related_entry_code
1 AMCSD 0009019
